data_7026397
loop_
_publ_author_name
'Lin, Jian-Di'
'Wu, Shu-Ting'
'Li, Zhi-Hua'
'Du, Shao-Wu'

_publ_section_title
;
 Syntheses, topological analyses, and NLO-active properties of new
 Cd(II)/M(II) (M = Ca, Sr) metal-organic frameworks based on R-isophthalic
 acids (R = H, OH, and t-Bu).
;
_journal_issue 44
_journal_name_full 'Dalton transactions (Cambridge, England : 2003)'
_journal_page_first 10719
_journal_page_last 10728
_journal_paper_doi 10.1039/c0dt00390e
_journal_volume 39
_journal_year 2010
_chemical_formula_moiety 'C16 H12 Ca Cd O12, 2(C2 H7 N)'
_chemical_formula_sum 'C16 H12 Ca Cd O12'
_chemical_formula_weight 548.74
_chemical_name_systematic
;
?
;
_space_group_IT_number 120
_symmetry_cell_setting tetragonal
_symmetry_space_group_name_Hall 'I -4 -2c'
_symmetry_space_group_name_H-M 'I -4 c 2'
_atom_sites_solution_hydrogens geom
_atom_sites_solution_primary direct
_atom_sites_solution_secondary difmap
_audit_creation_method SHELXL-97
_cell_angle_alpha 90.00
_cell_angle_beta 90.00
_cell_angle_gamma 90.00
_cell_formula_units_Z 8
_cell_length_a 19.6226(4)
_cell_length_b 19.6226(4)
_cell_length_c 14.2086(6)
_cell_measurement_reflns_used 7799
_cell_measurement_temperature 293(2)
_cell_measurement_theta_max 27.4680
_cell_measurement_theta_min 3.2214
_cell_volume 5471.0(3)
_computing_cell_refinement 'CrystalClear (Rigaku/MSC Inc., 2005)'
_computing_data_collection 'CrystalClear (Rigaku/MSC Inc., 2005)'
_computing_data_reduction 'CrystalClear (Rigaku/MSC Inc., 2005)'
_computing_structure_refinement 'SHELXL-97 (Sheldrick, 1997)'
_computing_structure_solution 'SHELXS-97 (Sheldrick, 1990)'
_diffrn_ambient_temperature 293(2)
_diffrn_measured_fraction_theta_full 0.987
_diffrn_measured_fraction_theta_max 0.987
_diffrn_measurement_device_type CCD_Profile_fitting
_diffrn_measurement_method CCD_Profile_fitting
_diffrn_radiation_monochromator 'Graphite Monochromator'
_diffrn_radiation_source 'fine-focus sealed tube'
_diffrn_radiation_type MoK\a
_diffrn_radiation_wavelength 0.71073
_diffrn_reflns_av_R_equivalents 0.0261
_diffrn_reflns_av_sigmaI/netI 0.0164
_diffrn_reflns_limit_h_max 25
_diffrn_reflns_limit_h_min -25
_diffrn_reflns_limit_k_max 25
_diffrn_reflns_limit_k_min -24
_diffrn_reflns_limit_l_max 18
_diffrn_reflns_limit_l_min -18
_diffrn_reflns_number 20086
_diffrn_reflns_theta_full 27.47
_diffrn_reflns_theta_max 27.47
_diffrn_reflns_theta_min 2.73
_exptl_absorpt_coefficient_mu 1.031
_exptl_absorpt_correction_T_max 1.0000
_exptl_absorpt_correction_T_min 0.7346
_exptl_absorpt_correction_type multi-scan
_exptl_absorpt_process_details 'Sphere (Rigaku CrystalClear)'
_exptl_crystal_colour colorless
_exptl_crystal_density_diffrn 1.332
_exptl_crystal_density_method 'not measured'
_exptl_crystal_description prism
_exptl_crystal_F_000 2176
_exptl_crystal_size_max 0.35
_exptl_crystal_size_mid 0.35
_exptl_crystal_size_min 0.30
_refine_diff_density_max 1.464
_refine_diff_density_min -0.513
_refine_diff_density_rms 0.108
_refine_ls_abs_structure_details 'Flack H D (1983), Acta Cryst. A39, 876-881'
_refine_ls_abs_structure_Flack 0.01(4)
_refine_ls_extinction_method none
_refine_ls_goodness_of_fit_ref 1.066
_refine_ls_hydrogen_treatment constr
_refine_ls_matrix_type full
_refine_ls_number_parameters 137
_refine_ls_number_reflns 3119
_refine_ls_number_restraints 0
_refine_ls_restrained_S_all 1.066
_refine_ls_R_factor_all 0.0366
_refine_ls_R_factor_gt 0.0357
_refine_ls_shift/su_max 0.001
_refine_ls_shift/su_mean 0.000
_refine_ls_structure_factor_coef Fsqd
_refine_ls_weighting_details 'calc w=1/[\s^2^(Fo^2^)+(0.0623P)^2^+11.2160P] where P=(Fo^2^+2Fc^2^)/3'
_refine_ls_weighting_scheme calc
_refine_ls_wR_factor_gt 0.0984
_refine_ls_wR_factor_ref 0.0995
_reflns_number_gt 3035
_reflns_number_total 3119
_reflns_threshold_expression >2sigma(I)
_cod_data_source_file c0dt00390e.txt
_cod_data_source_block 3
_cod_depositor_comments
;
The following automatic conversions were performed:

'_exptl_absorpt_correction_type' value 'Multi-scan' changed to
'multi-scan' according to
/home/saulius/struct/CIF-dictionaries/cif_core.dic dictionary named
'cif_core.dic' version 2.4.2 from 2011-04-26.

Automatic conversion script
Id: cif_fix_values 1891 2012-01-12 08:04:46Z andrius 
;
_cod_original_sg_symbol_H-M I-4c2
_cod_database_code 7026397

loop_
_symmetry_equiv_pos_as_xyz
'x, y, z'
'-x, -y, z'
'y, -x, -z'
'-y, x, -z'
'x, -y, z+1/2'
'-x, y, z+1/2'
'y, x, -z+1/2'
'-y, -x, -z+1/2'
'x+1/2, y+1/2, z+1/2'
'-x+1/2, -y+1/2, z+1/2'
'y+1/2, -x+1/2, -z+1/2'
'-y+1/2, x+1/2, -z+1/2'
'x+1/2, -y+1/2, z+1'
'-x+1/2, y+1/2, z+1'
'y+1/2, x+1/2, -z+1'
'-y+1/2, -x+1/2, -z+1'

loop_
_atom_site_label
_atom_site_type_symbol
_atom_site_fract_x
_atom_site_fract_y
_atom_site_fract_z
_atom_site_U_iso_or_equiv
_atom_site_adp_type
_atom_site_occupancy
_atom_site_symmetry_multiplicity
_atom_site_calc_flag
_atom_site_refinement_flags
Cd1 Cd -0.267766(10) 0.232234(10) 0.0000 0.02265(11) Uani 1 2 d S
Ca1 Ca -0.79746(3) 0.20254(3) -0.2500 0.0248(2) Uani 1 2 d S
O1 O -0.34116(13) 0.22991(14) -0.1262(2) 0.0298(6) Uani 1 1 d .
O2 O -0.39717(13) 0.22086(16) 0.0063(3) 0.0392(6) Uani 1 1 d .
O3 O -0.65550(15) 0.26864(17) -0.0359(2) 0.0403(8) Uani 1 1 d .
O4 O -0.70288(14) 0.22128(19) -0.1603(2) 0.0430(8) Uani 1 1 d .
O5 O -0.5046(2) 0.1753(2) -0.3797(2) 0.0600(10) Uani 1 1 d .
H5 H -0.5362 0.1906 -0.4110 0.090 Uiso 1 1 calc R
O6W O -0.8857(2) 0.1743(3) -0.3516(5) 0.0976(18) Uani 1 1 d .
H6WB H -0.9212 0.1521 -0.3363 0.117 Uiso 1 1 d R
H6WA H -0.8770 0.1894 -0.4063 0.146 Uiso 1 1 d R
C1 C -0.39670(19) 0.2224(2) -0.0818(2) 0.0276(7) Uani 1 1 d .
C2 C -0.65189(19) 0.2385(2) -0.1149(3) 0.0306(8) Uani 1 1 d .
C3 C -0.46075(18) 0.2167(2) -0.1379(3) 0.0294(7) Uani 1 1 d .
C4 C -0.4554(2) 0.1974(2) -0.2326(3) 0.0350(9) Uani 1 1 d .
H4 H -0.4129 0.1877 -0.2583 0.042 Uiso 1 1 calc R
C5 C -0.5133(2) 0.1927(2) -0.2878(3) 0.0368(9) Uani 1 1 d .
C6 C -0.57678(19) 0.2060(2) -0.2493(3) 0.0349(8) Uani 1 1 d .
H6 H -0.6157 0.2019 -0.2862 0.042 Uiso 1 1 calc R
C7 C -0.58237(19) 0.2256(2) -0.1551(3) 0.0301(8) Uani 1 1 d .
C8 C -0.5241(2) 0.2303(2) -0.0992(3) 0.0323(8) Uani 1 1 d .
H8 H -0.5278 0.2425 -0.0361 0.039 Uiso 1 1 calc R

loop_
_atom_site_aniso_label
_atom_site_aniso_U_11
_atom_site_aniso_U_22
_atom_site_aniso_U_33
_atom_site_aniso_U_23
_atom_site_aniso_U_13
_atom_site_aniso_U_12
Cd1 0.02537(13) 0.02537(13) 0.01720(16) 0.00298(11) -0.00298(11) -0.00418(10)
Ca1 0.0287(3) 0.0287(3) 0.0169(4) -0.0019(3) 0.0019(3) -0.0002(4)
O1 0.0174(11) 0.0496(18) 0.0224(12) 0.0060(9) -0.0018(10) -0.0056(10)
O2 0.0251(11) 0.0749(18) 0.0176(13) 0.0003(16) -0.0034(13) -0.0048(11)
O3 0.0236(14) 0.062(2) 0.0350(14) -0.0093(13) 0.0110(12) 0.0024(12)
O4 0.0189(13) 0.074(2) 0.0360(14) -0.0016(14) -0.0016(11) 0.0011(14)
O5 0.0374(16) 0.122(3) 0.0210(14) -0.0128(17) -0.0062(12) 0.019(2)
O6W 0.055(2) 0.125(4) 0.113(4) -0.038(4) -0.022(3) -0.026(3)
C1 0.0223(17) 0.0411(19) 0.0194(17) 0.0015(14) -0.0013(13) -0.0021(14)
C2 0.0188(16) 0.046(2) 0.0274(18) 0.0039(14) 0.0016(14) 0.0029(13)
C3 0.0221(16) 0.047(2) 0.0187(16) 0.0019(15) -0.0019(13) -0.0037(15)
C4 0.0223(16) 0.064(3) 0.0191(17) 0.0032(16) 0.0051(12) 0.0017(17)
C5 0.0286(19) 0.064(3) 0.0178(15) -0.0036(17) -0.0010(14) 0.0067(18)
C6 0.0239(16) 0.060(2) 0.0212(16) 0.0011(18) -0.0040(16) 0.0009(16)
C7 0.0188(16) 0.047(2) 0.0241(17) 0.0010(14) 0.0007(13) 0.0010(14)
C8 0.0247(18) 0.053(2) 0.0189(17) 0.0004(15) -0.0012(14) 0.0002(15)

loop_
_atom_type_symbol
_atom_type_description
_atom_type_scat_dispersion_real
_atom_type_scat_dispersion_imag
_atom_type_scat_source
C C 0.0033 0.0016 'International Tables Vol C Tables 4.2.6.8 and 6.1.1.4'
H H 0.0000 0.0000 'International Tables Vol C Tables 4.2.6.8 and 6.1.1.4'
N N 0.0061 0.0033 'International Tables Vol C Tables 4.2.6.8 and 6.1.1.4'
O O 0.0106 0.0060 'International Tables Vol C Tables 4.2.6.8 and 6.1.1.4'
Ca Ca 0.2262 0.3064 'International Tables Vol C Tables 4.2.6.8 and 6.1.1.4'
Cd Cd -0.8075 1.2024 'International Tables Vol C Tables 4.2.6.8 and 6.1.1.4'

loop_
_geom_angle_atom_site_label_1
_geom_angle_atom_site_label_2
_geom_angle_atom_site_label_3
_geom_angle
_geom_angle_site_symmetry_1
_geom_angle_site_symmetry_3
O3 Cd1 O3 93.76(17) 4_565 13_554
O3 Cd1 O1 100.97(11) 4_565 .
O3 Cd1 O1 115.72(11) 13_554 .
O3 Cd1 O1 115.72(11) 4_565 15_454
O3 Cd1 O1 100.97(11) 13_554 15_454
O1 Cd1 O1 125.66(13) . 15_454
O3 Cd1 O2 94.00(11) 4_565 .
O3 Cd1 O2 167.72(12) 13_554 .
O1 Cd1 O2 53.30(11) . .
O1 Cd1 O2 84.16(11) 15_454 .
O3 Cd1 O2 167.72(12) 4_565 15_454
O3 Cd1 O2 94.00(11) 13_554 15_454
O1 Cd1 O2 84.16(11) . 15_454
O1 Cd1 O2 53.30(11) 15_454 15_454
O2 Cd1 O2 80.03(14) . 15_454
O3 Cd1 Ca1 86.65(8) 4_565 4_565
O3 Cd1 Ca1 83.23(9) 13_554 4_565
O1 Cd1 Ca1 158.68(7) . 4_565
O1 Cd1 Ca1 35.54(7) 15_454 4_565
O2 Cd1 Ca1 106.72(9) . 4_565
O2 Cd1 Ca1 84.84(9) 15_454 4_565
O3 Cd1 Ca1 83.23(9) 4_565 11_444
O3 Cd1 Ca1 86.65(8) 13_554 11_444
O1 Cd1 Ca1 35.54(7) . 11_444
O1 Cd1 Ca1 158.68(7) 15_454 11_444
O2 Cd1 Ca1 84.84(9) . 11_444
O2 Cd1 Ca1 106.72(9) 15_454 11_444
Ca1 Cd1 Ca1 165.171(8) 4_565 11_444
O4 Ca1 O4 92.88(18) . 7_464
O4 Ca1 O6W 173.08(17) . .
O4 Ca1 O6W 88.11(18) 7_464 .
O4 Ca1 O6W 88.11(18) . 7_464
O4 Ca1 O6W 173.08(17) 7_464 7_464
O6W Ca1 O6W 91.7(3) . 7_464
O4 Ca1 O1 77.81(10) . 13_454
O4 Ca1 O1 91.04(11) 7_464 13_454
O6W Ca1 O1 109.03(16) . 13_454
O6W Ca1 O1 82.47(17) 7_464 13_454
O4 Ca1 O1 91.04(11) . 12_454
O4 Ca1 O1 77.81(10) 7_464 12_454
O6W Ca1 O1 82.47(17) . 12_454
O6W Ca1 O1 109.03(16) 7_464 12_454
O1 Ca1 O1 163.90(14) 13_454 12_454
O4 Ca1 Cd1 45.76(8) . 3_455
O4 Ca1 Cd1 102.86(8) 7_464 3_455
O6W Ca1 Cd1 140.53(15) . 3_455
O6W Ca1 Cd1 73.03(16) 7_464 3_455
O1 Ca1 Cd1 34.47(6) 13_454 3_455
O1 Ca1 Cd1 136.71(8) 12_454 3_455
O4 Ca1 Cd1 102.86(8) . 12_454
O4 Ca1 Cd1 45.76(8) 7_464 12_454
O6W Ca1 Cd1 73.03(16) . 12_454
O6W Ca1 Cd1 140.53(15) 7_464 12_454
O1 Ca1 Cd1 136.71(8) 13_454 12_454
O1 Ca1 Cd1 34.47(6) 12_454 12_454
Cd1 Ca1 Cd1 139.67(3) 3_455 12_454
O4 Ca1 H6WA 159.4 . .
O4 Ca1 H6WA 73.4 7_464 .
O6W Ca1 H6WA 17.1 . .
O6W Ca1 H6WA 107.4 7_464 .
O1 Ca1 H6WA 116.8 13_454 .
O1 Ca1 H6WA 71.4 12_454 .
Cd1 Ca1 H6WA 151.2 3_455 .
Cd1 Ca1 H6WA 56.5 12_454 .
C1 O1 Cd1 98.8(2) . .
C1 O1 Ca1 138.4(2) . 11_444
Cd1 O1 Ca1 109.99(10) . 11_444
C1 O2 Cd1 87.5(2) . .
C2 O3 Cd1 104.5(3) . 3_455
C2 O4 Ca1 173.2(3) . .
C5 O5 H5 109.5 . .
Ca1 O6W H6WB 125.1 . .
Ca1 O6W H6WA 109.6 . .
H6WB O6W H6WA 125.3 . .
O2 C1 O1 120.4(3) . .
O2 C1 C3 121.7(3) . .
O1 C1 C3 117.8(3) . .
O4 C2 O3 122.8(4) . .
O4 C2 C7 119.4(4) . .
O3 C2 C7 117.8(4) . .
C8 C3 C4 120.1(3) . .
C8 C3 C1 121.9(3) . .
C4 C3 C1 118.0(3) . .
C5 C4 C3 120.0(4) . .
C5 C4 H4 120.0 . .
C3 C4 H4 120.0 . .
O5 C5 C4 117.2(4) . .
O5 C5 C6 122.6(4) . .
C4 C5 C6 120.2(4) . .
C5 C6 C7 120.0(3) . .
C5 C6 H6 120.0 . .
C7 C6 H6 120.0 . .
C8 C7 C6 120.0(4) . .
C8 C7 C2 121.1(4) . .
C6 C7 C2 118.9(3) . .
C3 C8 C7 119.7(4) . .
C3 C8 H8 120.1 . .
C7 C8 H8 120.1 . .

loop_
_geom_bond_atom_site_label_1
_geom_bond_atom_site_label_2
_geom_bond_distance
_geom_bond_site_symmetry_2
Cd1 O3 2.261(3) 4_565
Cd1 O3 2.261(3) 13_554
Cd1 O1 2.301(3) .
Cd1 O1 2.301(3) 15_454
Cd1 O2 2.551(3) .
Cd1 O2 2.551(3) 15_454
Cd1 Ca1 3.8204(4) 4_565
Cd1 Ca1 3.8204(4) 11_444
Ca1 O4 2.282(3) .
Ca1 O4 2.282(3) 7_464
Ca1 O6W 2.321(5) .
Ca1 O6W 2.321(5) 7_464
Ca1 O1 2.363(3) 13_454
Ca1 O1 2.363(3) 12_454
Ca1 Cd1 3.8204(4) 3_455
Ca1 Cd1 3.8204(4) 12_454
Ca1 H6WA 2.7266 .
O1 C1 1.268(4) .
O1 Ca1 2.363(3) 11_444
O2 C1 1.252(5) .
O3 C2 1.271(5) .
O3 Cd1 2.261(3) 3_455
O4 C2 1.237(5) .
O5 C5 1.362(5) .
O5 H5 0.8200 .
O6W H6WB 0.8500 .
O6W H6WA 0.8500 .
C1 C3 1.493(5) .
C2 C7 1.501(5) .
C3 C8 1.385(5) .
C3 C4 1.402(5) .
C4 C5 1.384(6) .
C4 H4 0.9300 .
C5 C6 1.385(5) .
C6 C7 1.396(6) .
C6 H6 0.9300 .
C7 C8 1.396(5) .
C8 H8 0.9300 .
